data_2207649
loop_
_publ_author_name
'Shi, Jun'

_publ_section_title
;
 (<i>E</i>)-1-(4-Methoxy-3-propoxybenzylidene)-2-(4-nitrophenyl)hydrazine
;
_journal_coeditor_code SJ6156
_journal_issue 12
_journal_name_full 'Acta Crystallographica Section E'
_journal_page_first o4091
_journal_page_last o4092
_journal_paper_doi 10.1107/S1600536805036408
_journal_volume 61
_journal_year 2005
_chemical_formula_iupac 'C17 H19 N3 O4'
_chemical_formula_moiety 'C17 H19 N3 O4'
_chemical_formula_sum 'C17 H19 N3 O4'
_chemical_formula_weight 329.35
_chemical_name_systematic
;
(E)-1-(4-Methoxy-3-propoxybenzylidene)-2-(4-nitrophenyl)hydrazine
;
_space_group_IT_number 14
_symmetry_cell_setting monoclinic
_symmetry_space_group_name_Hall '-P 2yn'
_symmetry_space_group_name_H-M 'P 1 21/n 1'
_atom_sites_solution_hydrogens geom
_atom_sites_solution_primary direct
_atom_sites_solution_secondary difmap
_audit_creation_method SHELXL-97
_cell_angle_alpha 90.00
_cell_angle_beta 92.475(5)
_cell_angle_gamma 90.00
_cell_formula_units_Z 4
_cell_length_a 4.5854(13)
_cell_length_b 14.953(4)
_cell_length_c 24.363(7)
_cell_measurement_reflns_used 1175
_cell_measurement_temperature 294(2)
_cell_measurement_theta_max 23.14
_cell_measurement_theta_min 2.86
_cell_volume 1668.9(8)
_computing_cell_refinement 'SAINT (Bruker, 1999)'
_computing_data_collection 'SMART (Bruker, 1999)'
_computing_data_reduction SAINT
_computing_molecular_graphics 'SHELXTL (Sheldrick, 1997b)'
_computing_publication_material SHELXTL
_computing_structure_refinement 'SHELXL97 (Sheldrick, 1997a)'
_computing_structure_solution 'SHELXS97 (Sheldrick, 1997a)'
_diffrn_ambient_temperature 294(2)
_diffrn_measured_fraction_theta_full 0.999
_diffrn_measured_fraction_theta_max 0.999
_diffrn_measurement_device_type 'Bruker SMART APEX CCD area-detector'
_diffrn_measurement_method '\f and \w'
_diffrn_radiation_monochromator graphite
_diffrn_radiation_source 'fine-focus sealed tube'
_diffrn_radiation_type MoK\a
_diffrn_radiation_wavelength 0.71073
_diffrn_reflns_av_R_equivalents 0.0900
_diffrn_reflns_av_sigmaI/netI 0.1087
_diffrn_reflns_limit_h_max 5
_diffrn_reflns_limit_h_min -4
_diffrn_reflns_limit_k_max 17
_diffrn_reflns_limit_k_min -14
_diffrn_reflns_limit_l_max 28
_diffrn_reflns_limit_l_min -28
_diffrn_reflns_number 8289
_diffrn_reflns_theta_full 25.00
_diffrn_reflns_theta_max 25.00
_diffrn_reflns_theta_min 1.60
_diffrn_standards_number 0
_exptl_absorpt_coefficient_mu 0.095
_exptl_absorpt_correction_T_max 0.989
_exptl_absorpt_correction_T_min 0.967
_exptl_absorpt_correction_type multi-scan
_exptl_absorpt_process_details '(SADABS; Sheldrick, 1996)'
_exptl_crystal_colour red
_exptl_crystal_density_diffrn 1.311
_exptl_crystal_density_method 'not measured'
_exptl_crystal_description block
_exptl_crystal_F_000 696
_exptl_crystal_size_max 0.20
_exptl_crystal_size_mid 0.16
_exptl_crystal_size_min 0.12
_refine_diff_density_max 0.177
_refine_diff_density_min -0.195
_refine_ls_extinction_method none
_refine_ls_goodness_of_fit_ref 0.989
_refine_ls_hydrogen_treatment constr
_refine_ls_matrix_type full
_refine_ls_number_parameters 219
_refine_ls_number_reflns 2949
_refine_ls_number_restraints 0
_refine_ls_restrained_S_all 0.989
_refine_ls_R_factor_all 0.1672
_refine_ls_R_factor_gt 0.0531
_refine_ls_shift/su_max 0.000
_refine_ls_shift/su_mean 0.000
_refine_ls_structure_factor_coef Fsqd
_refine_ls_weighting_details 'calc w = 1/[\s^2^(Fo^2^)+(0.0744P)^2^] where P = (Fo^2^+2Fc^2^)/3'
_refine_ls_weighting_scheme calc
_refine_ls_wR_factor_gt 0.1220
_refine_ls_wR_factor_ref 0.1763
_reflns_number_gt 1219
_reflns_number_total 2949
_reflns_threshold_expression I>2\s(I)
_cod_data_source_file sj6156.cif
_cod_data_source_block I
_cod_depositor_comments
;
The following automatic conversions were performed:
'_symmetry_cell_setting' value 'Monoclinic' changed to 'monoclinic'
according to '/home/saulius/struct/CIF-dictionaries/cif_core.dic'
dictionary named 'cif_core.dic' version 2.4.1 from 2010-06-29.

Automatic conversion script
Id: cif_fix_enum 1527 2010-12-29 10:47:43Z saulius 

The following automatic conversions were performed:

'_symmetry_cell_setting' value 'Monoclinic' changed to 'monoclinic'
according to /home/saulius/struct/CIF-dictionaries/cif_core.dic
dictionary named 'cif_core.dic' version 2.4.1 from 2010-06-29.

Automatic conversion script
Id: cif_fix_values 1715 2011-07-08 13:25:40Z adriana 
;
_cod_original_sg_symbol_H-M 'P 21/n'
_cod_database_code 2207649
_cod_database_fobs_code 2207649

loop_
_symmetry_equiv_pos_as_xyz
'x, y, z'
'-x+1/2, y+1/2, -z+1/2'
'-x, -y, -z'
'x-1/2, -y-1/2, z-1/2'

loop_
_atom_site_label
_atom_site_fract_x
_atom_site_fract_y
_atom_site_fract_z
_atom_site_U_iso_or_equiv
_atom_site_adp_type
_atom_site_calc_flag
_atom_site_refinement_flags
_atom_site_occupancy
_atom_site_type_symbol
O1 -0.3115(6) 0.70590(17) 0.44043(11) 0.0582(8) Uani d . 1 O
O2 0.0195(6) 0.83684(18) 0.46965(12) 0.0610(9) Uani d . 1 O
O3 1.5178(8) 1.0474(2) 0.76072(14) 0.0870(12) Uani d . 1 O
O4 1.6403(7) 0.95794(19) 0.82653(13) 0.0779(10) Uani d . 1 O
N1 0.5783(6) 0.7351(2) 0.64701(12) 0.0437(8) Uani d . 1 N
N2 0.7559(7) 0.71780(19) 0.69173(12) 0.0474(9) Uani d . 1 N
H2 0.7534 0.6655 0.7064 0.057 Uiso calc R 1 H
N3 1.4988(8) 0.9743(2) 0.78424(15) 0.0561(10) Uani d . 1 N
C1 0.2182(8) 0.6800(2) 0.58211(15) 0.0412(10) Uani d . 1 C
C2 0.2119(8) 0.7579(2) 0.55019(16) 0.0447(10) Uani d . 1 C
H2A 0.3306 0.8060 0.5606 0.054 Uiso calc R 1 H
C3 0.0348(8) 0.7644(3) 0.50413(16) 0.0433(10) Uani d . 1 C
C4 -0.1485(8) 0.6933(3) 0.48781(16) 0.0442(10) Uani d . 1 C
C5 -0.1444(8) 0.6162(3) 0.51870(17) 0.0495(11) Uani d . 1 C
H5 -0.2641 0.5683 0.5083 0.059 Uiso calc R 1 H
C6 0.0378(8) 0.6101(3) 0.56514(17) 0.0508(11) Uani d . 1 C
H6 0.0395 0.5576 0.5856 0.061 Uiso calc R 1 H
C7 0.2479(9) 0.9010(3) 0.47377(16) 0.0560(12) Uani d . 1 C
H7A 0.4352 0.8714 0.4792 0.067 Uiso calc R 1 H
H7B 0.2203 0.9407 0.5046 0.067 Uiso calc R 1 H
C8 0.2377(10) 0.9528(3) 0.42099(19) 0.0685(14) Uani d . 1 C
H8A 0.0438 0.9778 0.4148 0.082 Uiso calc R 1 H
H8B 0.3749 1.0021 0.4242 0.082 Uiso calc R 1 H
C9 0.3101(12) 0.8963(3) 0.37269(19) 0.103(2) Uani d . 1 C
H9A 0.4958 0.8679 0.3797 0.154 Uiso calc R 1 H
H9B 0.3185 0.9332 0.3406 0.154 Uiso calc R 1 H
H9C 0.1623 0.8514 0.3668 0.154 Uiso calc R 1 H
C10 -0.4942(9) 0.6350(3) 0.42073(17) 0.0677(14) Uani d . 1 C
H10A -0.3766 0.5837 0.4131 0.101 Uiso calc R 1 H
H10B -0.5989 0.6535 0.3877 0.101 Uiso calc R 1 H
H10C -0.6303 0.6198 0.4481 0.101 Uiso calc R 1 H
C11 0.4127(8) 0.6715(3) 0.62985(16) 0.0445(10) Uani d . 1 C
H11 0.4178 0.6176 0.6489 0.053 Uiso calc R 1 H
C12 0.9371(8) 0.7811(2) 0.71367(15) 0.0399(10) Uani d . 1 C
C13 1.1099(8) 0.7619(3) 0.76046(15) 0.0478(11) Uani d . 1 C
H13 1.1007 0.7053 0.7761 0.057 Uiso calc R 1 H
C14 1.2920(9) 0.8241(3) 0.78379(16) 0.0493(11) Uani d . 1 C
H14 1.4057 0.8104 0.8152 0.059 Uiso calc R 1 H
C15 1.3064(8) 0.9086(3) 0.76011(15) 0.0433(10) Uani d . 1 C
C16 1.1394(9) 0.9279(3) 0.71307(16) 0.0533(12) Uani d . 1 C
H16 1.1534 0.9840 0.6969 0.064 Uiso calc R 1 H
C17 0.9549(9) 0.8659(3) 0.69015(16) 0.0502(11) Uani d . 1 C
H17 0.8408 0.8800 0.6589 0.060 Uiso calc R 1 H

loop_
_atom_site_aniso_label
_atom_site_aniso_U_11
_atom_site_aniso_U_22
_atom_site_aniso_U_33
_atom_site_aniso_U_12
_atom_site_aniso_U_13
_atom_site_aniso_U_23
O1 0.0528(18) 0.0604(19) 0.060(2) -0.0099(15) -0.0117(15) -0.0037(15)
O2 0.0497(18) 0.0592(18) 0.072(2) -0.0133(15) -0.0170(15) 0.0220(16)
O3 0.131(3) 0.0384(18) 0.088(3) -0.0118(19) -0.029(2) 0.0070(18)
O4 0.100(3) 0.061(2) 0.070(2) -0.0041(17) -0.035(2) -0.0027(17)
N1 0.042(2) 0.045(2) 0.044(2) 0.0067(17) -0.0024(16) 0.0028(17)
N2 0.057(2) 0.038(2) 0.046(2) 0.0013(17) -0.0063(18) 0.0060(16)
N3 0.071(3) 0.045(2) 0.051(3) 0.009(2) -0.003(2) -0.008(2)
C1 0.036(2) 0.043(2) 0.045(3) 0.003(2) 0.0073(19) -0.002(2)
C2 0.037(2) 0.040(2) 0.058(3) -0.0038(19) 0.002(2) 0.002(2)
C3 0.038(2) 0.041(2) 0.051(3) -0.002(2) 0.002(2) 0.002(2)
C4 0.034(2) 0.056(3) 0.043(3) 0.005(2) -0.001(2) -0.005(2)
C5 0.044(3) 0.043(3) 0.062(3) -0.004(2) 0.004(2) -0.004(2)
C6 0.046(3) 0.046(3) 0.062(3) 0.006(2) 0.009(2) 0.006(2)
C7 0.064(3) 0.046(3) 0.058(3) -0.004(2) -0.005(2) 0.004(2)
C8 0.077(4) 0.051(3) 0.077(4) -0.004(2) -0.003(3) 0.021(3)
C9 0.139(5) 0.102(5) 0.067(4) 0.036(4) 0.013(3) 0.021(3)
C10 0.057(3) 0.072(3) 0.073(3) -0.011(2) -0.007(2) -0.023(3)
C11 0.043(3) 0.043(2) 0.047(3) 0.005(2) 0.004(2) 0.003(2)
C12 0.046(2) 0.037(2) 0.037(2) 0.009(2) 0.0032(19) 0.0009(19)
C13 0.064(3) 0.036(2) 0.044(3) 0.003(2) -0.001(2) 0.010(2)
C14 0.061(3) 0.044(3) 0.042(3) 0.011(2) -0.007(2) 0.002(2)
C15 0.051(3) 0.037(2) 0.041(2) 0.004(2) 0.002(2) -0.008(2)
C16 0.068(3) 0.042(3) 0.049(3) 0.007(2) -0.003(2) 0.008(2)
C17 0.056(3) 0.044(2) 0.050(3) 0.005(2) -0.009(2) 0.009(2)

loop_
_atom_type_symbol
_atom_type_description
_atom_type_scat_dispersion_real
_atom_type_scat_dispersion_imag
_atom_type_scat_source
C C 0.0033 0.0016 'International Tables Vol C Tables 4.2.6.8 and 6.1.1.4'
H H 0.0000 0.0000 'International Tables Vol C Tables 4.2.6.8 and 6.1.1.4'
N N 0.0061 0.0033 'International Tables Vol C Tables 4.2.6.8 and 6.1.1.4'
O O 0.0106 0.0060 'International Tables Vol C Tables 4.2.6.8 and 6.1.1.4'

loop_
_geom_angle_atom_site_label_1
_geom_angle_atom_site_label_2
_geom_angle_atom_site_label_3
_geom_angle
_geom_angle_publ_flag
C4 O1 C10 118.5(3) yes
C3 O2 C7 118.2(3) yes
C11 N1 N2 116.7(3) yes
C12 N2 N1 121.3(3) yes
C12 N2 H2 119.3 ?
N1 N2 H2 119.3 ?
O4 N3 O3 121.5(4) yes
O4 N3 C15 120.4(4) yes
O3 N3 C15 118.1(3) yes
C6 C1 C2 117.7(4) ?
C6 C1 C11 121.0(4) ?
C2 C1 C11 121.3(4) ?
C3 C2 C1 121.0(4) ?
C3 C2 H2A 119.5 ?
C1 C2 H2A 119.5 ?
C2 C3 O2 125.1(4) ?
C2 C3 C4 120.6(4) ?
O2 C3 C4 114.3(3) yes
O1 C4 C5 125.0(4) yes
O1 C4 C3 115.8(4) yes
C5 C4 C3 119.1(4) ?
C4 C5 C6 119.8(4) ?
C4 C5 H5 120.1 ?
C6 C5 H5 120.1 ?
C5 C6 C1 121.9(4) ?
C5 C6 H6 119.1 ?
C1 C6 H6 119.1 ?
O2 C7 C8 107.0(3) yes
O2 C7 H7A 110.3 ?
C8 C7 H7A 110.3 ?
O2 C7 H7B 110.3 ?
C8 C7 H7B 110.3 ?
H7A C7 H7B 108.6 ?
C9 C8 C7 112.4(4) ?
C9 C8 H8A 109.1 ?
C7 C8 H8A 109.1 ?
C9 C8 H8B 109.1 ?
C7 C8 H8B 109.1 ?
H8A C8 H8B 107.8 ?
C8 C9 H9A 109.5 ?
C8 C9 H9B 109.5 ?
H9A C9 H9B 109.5 ?
C8 C9 H9C 109.5 ?
H9A C9 H9C 109.5 ?
H9B C9 H9C 109.5 ?
O1 C10 H10A 109.5 ?
O1 C10 H10B 109.5 ?
H10A C10 H10B 109.5 ?
O1 C10 H10C 109.5 ?
H10A C10 H10C 109.5 ?
H10B C10 H10C 109.5 ?
N1 C11 C1 122.5(4) yes
N1 C11 H11 118.7 ?
C1 C11 H11 118.7 ?
N2 C12 C13 119.8(3) yes
N2 C12 C17 121.3(3) yes
C13 C12 C17 118.9(4) ?
C14 C13 C12 121.4(4) ?
C14 C13 H13 119.3 ?
C12 C13 H13 119.3 ?
C13 C14 C15 119.2(4) ?
C13 C14 H14 120.4 ?
C15 C14 H14 120.4 ?
C16 C15 C14 119.9(4) ?
C16 C15 N3 120.5(4) yes
C14 C15 N3 119.5(4) yes
C17 C16 C15 120.8(4) ?
C17 C16 H16 119.6 ?
C15 C16 H16 119.6 ?
C16 C17 C12 119.9(4) ?
C16 C17 H17 120.1 ?
C12 C17 H17 120.1 ?

loop_
_geom_bond_atom_site_label_1
_geom_bond_atom_site_label_2
_geom_bond_distance
_geom_bond_publ_flag
O1 C4 1.361(4) yes
O1 C10 1.422(4) yes
O2 C3 1.371(4) yes
O2 C7 1.420(4) yes
O3 N3 1.239(4) yes
O4 N3 1.219(4) yes
N1 C11 1.276(4) yes
N1 N2 1.357(4) yes
N2 C12 1.354(4) yes
N2 H2 0.8600 ?
N3 C15 1.430(5) yes
C1 C6 1.385(5) ?
C1 C2 1.401(5) ?
C1 C11 1.441(5) ?
C2 C3 1.360(5) ?
C2 H2A 0.9300 ?
C3 C4 1.403(5) ?
C4 C5 1.376(5) ?
C5 C6 1.380(5) ?
C5 H5 0.9300 ?
C6 H6 0.9300 ?
C7 C8 1.500(5) ?
C7 H7A 0.9700 ?
C7 H7B 0.9700 ?
C8 C9 1.498(6) ?
C8 H8A 0.9700 ?
C8 H8B 0.9700 ?
C9 H9A 0.9600 ?
C9 H9B 0.9600 ?
C9 H9C 0.9600 ?
C10 H10A 0.9600 ?
C10 H10B 0.9600 ?
C10 H10C 0.9600 ?
C11 H11 0.9300 ?
C12 C13 1.390(5) ?
C12 C17 1.395(5) ?
C13 C14 1.358(5) ?
C13 H13 0.9300 ?
C14 C15 1.392(5) ?
C14 H14 0.9300 ?
C15 C16 1.381(5) ?
C16 C17 1.359(5) ?
C16 H16 0.9300 ?
C17 H17 0.9300 ?

loop_
_geom_hbond_atom_site_label_D
_geom_hbond_atom_site_label_H
_geom_hbond_atom_site_label_A
_geom_hbond_site_symmetry_A
_geom_hbond_distance_DH
_geom_hbond_distance_HA
_geom_hbond_distance_DA
_geom_hbond_angle_DHA
_geom_hbond_publ_flag
N2 H2 O3 2_746 0.86 2.19 2.968(4) 151 yes
C13 H13 O3 2_746 0.93 2.58 3.298(5) 135 yes

loop_
_geom_torsion_atom_site_label_1
_geom_torsion_atom_site_label_2
_geom_torsion_atom_site_label_3
_geom_torsion_atom_site_label_4
_geom_torsion
C11 N1 N2 C12 -179.1(4)
C6 C1 C2 C3 -0.1(6)
C11 C1 C2 C3 177.8(3)
C1 C2 C3 O2 -178.2(3)
C1 C2 C3 C4 0.7(6)
C7 O2 C3 C2 15.8(6)
C7 O2 C3 C4 -163.1(3)
C10 O1 C4 C5 0.3(6)
C10 O1 C4 C3 177.9(3)
C2 C3 C4 O1 -178.5(4)
O2 C3 C4 O1 0.5(5)
C2 C3 C4 C5 -0.7(6)
O2 C3 C4 C5 178.2(3)
O1 C4 C5 C6 177.8(4)
C3 C4 C5 C6 0.3(6)
C4 C5 C6 C1 0.3(6)
C2 C1 C6 C5 -0.4(6)
C11 C1 C6 C5 -178.3(4)
C3 O2 C7 C8 160.4(4)
O2 C7 C8 C9 -65.9(5)
N2 N1 C11 C1 -178.6(3)
C6 C1 C11 N1 -178.9(4)
C2 C1 C11 N1 3.3(6)
N1 N2 C12 C13 178.1(3)
N1 N2 C12 C17 -2.0(6)
N2 C12 C13 C14 -179.4(4)
C17 C12 C13 C14 0.7(6)
C12 C13 C14 C15 -0.3(6)
C13 C14 C15 C16 -0.8(6)
C13 C14 C15 N3 -179.7(3)
O4 N3 C15 C16 178.1(4)
O3 N3 C15 C16 -2.4(6)
O4 N3 C15 C14 -3.1(6)
O3 N3 C15 C14 176.4(4)
C14 C15 C16 C17 1.6(6)
N3 C15 C16 C17 -179.6(4)
C15 C16 C17 C12 -1.2(6)
N2 C12 C17 C16 -179.8(4)
C13 C12 C17 C16 0.1(6)
